data_1504971
loop_
_publ_author_name
'Zhou, Xiongfei'
'Wu, Wanqing'
'Liu, Xiaozu'
'Lee, Chi-Sing'

_publ_section_title
;
 Base-catalyzed Diels-Alder reactions of 2H-pyran-2,5-diones: a mild
 approach to basiliolide B.
;
_journal_issue 24
_journal_name_full 'Organic letters'
_journal_page_first 5525
_journal_page_last 5528
_journal_paper_doi 10.1021/ol8022787
_journal_volume 10
_journal_year 2008
_chemical_formula_moiety 'C16 H24 O8'
_chemical_formula_sum 'C16 H24 O8'
_chemical_formula_weight 344.35
_chemical_name_systematic
; 
 ? 
;
_space_group_IT_number 2
_symmetry_cell_setting triclinic
_symmetry_space_group_name_Hall '-P 1'
_symmetry_space_group_name_H-M 'P -1'
_atom_sites_solution_hydrogens geom
_atom_sites_solution_primary direct
_atom_sites_solution_secondary difmap
_audit_creation_method SHELXL-97
_cell_angle_alpha 93.881(4)
_cell_angle_beta 91.237(4)
_cell_angle_gamma 95.110(4)
_cell_formula_units_Z 2
_cell_length_a 6.0385(3)
_cell_length_b 11.2413(6)
_cell_length_c 13.3832(8)
_cell_measurement_reflns_used 3060
_cell_measurement_temperature 293(2)
_cell_measurement_theta_max 28.8996
_cell_measurement_theta_min 3.3802
_cell_volume 902.43(9)
_computing_cell_refinement 'CrysAlis RED, Oxford Diffraction Ltd.,'
_computing_data_collection 'CrysAlis CCD, Oxford Diffraction Ltd.,'
_computing_data_reduction 'CrysAlis RED, Oxford Diffraction Ltd.,'
_computing_molecular_graphics 'WinGX v1.70.01'
_computing_structure_refinement 'SHELXL-97 (Sheldrick, 1997)'
_computing_structure_solution 'SHELXS-97 (Sheldrick, 1990)'
_diffrn_ambient_temperature 293(2)
_diffrn_measured_fraction_theta_full 0.962
_diffrn_measured_fraction_theta_max 0.962
_diffrn_measurement_device_type 'Sapphire CCD detector'
_diffrn_measurement_method '\f and \w scans'
_diffrn_radiation_monochromator graphite
_diffrn_radiation_source 'fine-focus sealed tube'
_diffrn_radiation_type MoK\a
_diffrn_radiation_wavelength 0.71073
_diffrn_reflns_av_R_equivalents 0.0216
_diffrn_reflns_av_sigmaI/netI 0.0361
_diffrn_reflns_limit_h_max 6
_diffrn_reflns_limit_h_min -7
_diffrn_reflns_limit_k_max 13
_diffrn_reflns_limit_k_min -13
_diffrn_reflns_limit_l_max 15
_diffrn_reflns_limit_l_min -14
_diffrn_reflns_number 6612
_diffrn_reflns_theta_full 25.00
_diffrn_reflns_theta_max 25.00
_diffrn_reflns_theta_min 3.39
_exptl_absorpt_coefficient_mu 0.102
_exptl_absorpt_correction_T_max 1.00000
_exptl_absorpt_correction_T_min 0.87888
_exptl_absorpt_correction_type multi-scan
_exptl_absorpt_process_details 'CrysAlis RED, Oxford Diffraction Ltd.'
_exptl_crystal_colour colorless
_exptl_crystal_density_diffrn 1.267
_exptl_crystal_density_method 'not measured'
_exptl_crystal_description prism
_exptl_crystal_F_000 368
_exptl_crystal_size_max 0.37
_exptl_crystal_size_mid 0.13
_exptl_crystal_size_min 0.13
_refine_diff_density_max 0.184
_refine_diff_density_min -0.138
_refine_diff_density_rms 0.033
_refine_ls_extinction_method none
_refine_ls_goodness_of_fit_ref 0.933
_refine_ls_hydrogen_treatment constr
_refine_ls_matrix_type full
_refine_ls_number_parameters 223
_refine_ls_number_reflns 3060
_refine_ls_number_restraints 0
_refine_ls_restrained_S_all 0.933
_refine_ls_R_factor_all 0.0641
_refine_ls_R_factor_gt 0.0379
_refine_ls_shift/su_max 0.000
_refine_ls_shift/su_mean 0.000
_refine_ls_structure_factor_coef Fsqd
_refine_ls_weighting_details 'calc w=1/[\s^2^(Fo^2^)+(0.0601P)^2^+0.0000P] where P=(Fo^2^+2Fc^2^)/3'
_refine_ls_weighting_scheme calc
_refine_ls_wR_factor_gt 0.0928
_refine_ls_wR_factor_ref 0.0989
_reflns_number_gt 2012
_reflns_number_total 3060
_reflns_threshold_expression >2sigma(I)
_cod_data_source_file ol8022787_si_003.cif
_cod_data_source_block t1
_cod_original_cell_volume 902.42(9)
_cod_original_sg_symbol_H-M 'p -1'
_cod_database_code 1504971

loop_
_symmetry_equiv_pos_as_xyz
'x, y, z'
'-x, -y, -z'

loop_
_atom_site_label
_atom_site_type_symbol
_atom_site_fract_x
_atom_site_fract_y
_atom_site_fract_z
_atom_site_U_iso_or_equiv
_atom_site_adp_type
_atom_site_occupancy
_atom_site_symmetry_multiplicity
_atom_site_calc_flag
_atom_site_refinement_flags
O6 O 1.15073(18) 0.12638(10) 0.13184(8) 0.0427(3) Uani 1 1 d .
H6 H 1.1358 0.0896 0.1825 0.064 Uiso 1 1 calc R
C8 C 0.8034(2) 0.21435(15) 0.13615(12) 0.0355(4) Uani 1 1 d .
C6 C 0.7980(2) 0.21771(14) -0.04818(11) 0.0332(4) Uani 1 1 d .
H6A H 0.7222 0.2914 -0.0447 0.040 Uiso 1 1 calc R
O5 O 0.68318(18) 0.25509(12) 0.19838(9) 0.0561(4) Uani 1 1 d .
C9 C 1.0567(2) 0.23824(14) 0.14651(12) 0.0335(4) Uani 1 1 d .
O2 O 1.32429(18) 0.34903(12) -0.13931(10) 0.0573(4) Uani 1 1 d .
C7 C 0.7204(2) 0.14620(15) 0.04063(12) 0.0382(4) Uani 1 1 d .
H7A H 0.5593 0.1343 0.0397 0.046 Uiso 1 1 calc R
H7B H 0.7781 0.0683 0.0357 0.046 Uiso 1 1 calc R
C5 C 1.0482(2) 0.25467(14) -0.04353(11) 0.0326(4) Uani 1 1 d .
H5 H 1.1272 0.1833 -0.0579 0.039 Uiso 1 1 calc R
C4 C 1.1090(3) 0.34308(14) -0.11992(12) 0.0360(4) Uani 1 1 d .
C10 C 1.1279(2) 0.31289(15) 0.05994(12) 0.0379(4) Uani 1 1 d .
H10A H 1.2889 0.3260 0.0613 0.045 Uiso 1 1 calc R
H10B H 1.0698 0.3904 0.0694 0.045 Uiso 1 1 calc R
O4 O 0.51697(17) 0.11071(11) -0.15098(9) 0.0495(3) Uani 1 1 d .
C11 C 1.1284(2) 0.30387(15) 0.24695(12) 0.0399(4) Uani 1 1 d .
H11A H 1.2893 0.3177 0.2506 0.048 Uiso 1 1 calc R
H11B H 1.0682 0.3812 0.2516 0.048 Uiso 1 1 calc R
O8 O 0.9906(2) 0.30376(12) 0.41007(9) 0.0545(4) Uani 1 1 d .
C2 C 0.7304(3) 0.15045(15) -0.14669(13) 0.0374(4) Uani 1 1 d .
O3 O 0.8537(2) 0.13139(14) -0.21356(10) 0.0701(5) Uani 1 1 d .
C12 C 1.0511(3) 0.23479(17) 0.33378(13) 0.0426(4) Uani 1 1 d .
O7 O 1.0480(2) 0.12682(13) 0.33272(10) 0.0687(4) Uani 1 1 d .
C1 C 0.4305(3) 0.0515(2) -0.24436(14) 0.0613(5) Uani 1 1 d .
H1A H 0.4633 0.1025 -0.2978 0.092 Uiso 1 1 calc R
H1B H 0.2724 0.0344 -0.2408 0.092 Uiso 1 1 calc R
H1C H 0.4983 -0.0220 -0.2567 0.092 Uiso 1 1 calc R
C13 C 0.9054(3) 0.2531(2) 0.50289(14) 0.0621(6) Uani 1 1 d .
C14 C 0.7018(4) 0.1670(3) 0.4769(2) 0.1038(10) Uani 1 1 d .
H14A H 0.5987 0.2052 0.4371 0.156 Uiso 1 1 calc R
H14B H 0.6324 0.1440 0.5374 0.156 Uiso 1 1 calc R
H14C H 0.7453 0.0971 0.4398 0.156 Uiso 1 1 calc R
C3 C 1.4064(3) 0.4352(2) -0.20743(17) 0.0680(6) Uani 1 1 d .
H3A H 1.3353 0.4162 -0.2721 0.102 Uiso 1 1 calc R
H3B H 1.5642 0.4332 -0.2130 0.102 Uiso 1 1 calc R
H3C H 1.3744 0.5138 -0.1826 0.102 Uiso 1 1 calc R
C15 C 0.8417(6) 0.3623(3) 0.5630(2) 0.1238(12) Uani 1 1 d .
H15A H 0.9717 0.4168 0.5778 0.186 Uiso 1 1 calc R
H15B H 0.7772 0.3389 0.6244 0.186 Uiso 1 1 calc R
H15C H 0.7355 0.4009 0.5251 0.186 Uiso 1 1 calc R
C16 C 1.0851(4) 0.1950(3) 0.55476(17) 0.0932(9) Uani 1 1 d .
H16A H 1.1250 0.1276 0.5133 0.140 Uiso 1 1 calc R
H16B H 1.0326 0.1686 0.6174 0.140 Uiso 1 1 calc R
H16C H 1.2130 0.2517 0.5668 0.140 Uiso 1 1 calc R
O1 O 0.98597(19) 0.40690(12) -0.15616(10) 0.0606(4) Uani 1 1 d .

loop_
_atom_site_aniso_label
_atom_site_aniso_U_11
_atom_site_aniso_U_22
_atom_site_aniso_U_33
_atom_site_aniso_U_23
_atom_site_aniso_U_13
_atom_site_aniso_U_12
O6 0.0447(6) 0.0440(7) 0.0416(7) 0.0037(6) 0.0050(5) 0.0138(5)
C8 0.0362(8) 0.0348(10) 0.0363(9) 0.0067(8) 0.0076(7) 0.0034(7)
C6 0.0341(8) 0.0297(9) 0.0361(10) 0.0023(7) 0.0032(7) 0.0036(7)
O5 0.0383(6) 0.0777(10) 0.0508(8) -0.0116(7) 0.0126(6) 0.0066(6)
C9 0.0319(8) 0.0356(9) 0.0334(9) 0.0011(8) 0.0052(7) 0.0045(7)
O2 0.0426(7) 0.0612(9) 0.0724(9) 0.0301(8) 0.0192(6) 0.0055(6)
C7 0.0320(8) 0.0430(10) 0.0387(10) 0.0051(8) 0.0032(7) -0.0040(7)
C5 0.0342(8) 0.0320(9) 0.0322(9) 0.0025(7) 0.0059(7) 0.0045(7)
C4 0.0390(9) 0.0317(10) 0.0368(10) 0.0000(8) 0.0036(7) 0.0021(7)
C10 0.0332(8) 0.0392(10) 0.0402(10) 0.0008(8) 0.0045(7) -0.0022(7)
O4 0.0425(7) 0.0576(8) 0.0451(8) -0.0055(6) -0.0057(5) -0.0049(6)
C11 0.0383(9) 0.0429(10) 0.0372(10) -0.0021(8) 0.0030(7) -0.0001(7)
O8 0.0723(8) 0.0557(8) 0.0346(7) -0.0031(6) 0.0139(6) 0.0026(6)
C2 0.0419(9) 0.0344(10) 0.0359(10) 0.0056(8) 0.0030(7) 0.0011(7)
O3 0.0600(8) 0.0960(12) 0.0472(9) -0.0204(8) 0.0141(7) -0.0156(7)
C12 0.0443(9) 0.0479(12) 0.0347(10) 0.0002(9) -0.0003(7) 0.0016(8)
O7 0.1118(11) 0.0498(9) 0.0464(8) 0.0077(7) 0.0186(7) 0.0105(8)
C1 0.0625(12) 0.0682(14) 0.0488(12) -0.0003(11) -0.0152(9) -0.0106(10)
C13 0.0732(13) 0.0745(15) 0.0392(11) 0.0057(11) 0.0188(10) 0.0042(11)
C14 0.0753(16) 0.154(3) 0.0785(19) 0.0161(19) 0.0250(13) -0.0221(16)
C3 0.0621(12) 0.0671(16) 0.0769(16) 0.0312(13) 0.0201(11) -0.0070(10)
C15 0.194(3) 0.119(3) 0.0646(18) -0.0009(18) 0.0616(19) 0.042(2)
C16 0.0964(18) 0.138(3) 0.0485(14) 0.0256(15) 0.0047(12) 0.0165(17)
O1 0.0503(7) 0.0606(9) 0.0762(10) 0.0342(8) 0.0075(7) 0.0108(7)

loop_
_atom_type_symbol
_atom_type_description
_atom_type_scat_dispersion_real
_atom_type_scat_dispersion_imag
_atom_type_scat_source
C C 0.0033 0.0016 'International Tables Vol C Tables 4.2.6.8 and 6.1.1.4'
H H 0.0000 0.0000 'International Tables Vol C Tables 4.2.6.8 and 6.1.1.4'
O O 0.0106 0.0060 'International Tables Vol C Tables 4.2.6.8 and 6.1.1.4'

loop_
_geom_angle_atom_site_label_1
_geom_angle_atom_site_label_2
_geom_angle_atom_site_label_3
_geom_angle
C9 O6 H6 109.5
O5 C8 C7 123.81(14)
O5 C8 C9 121.29(15)
C7 C8 C9 114.73(12)
C2 C6 C5 110.67(12)
C2 C6 C7 111.36(13)
C5 C6 C7 112.77(12)
C2 C6 H6A 107.2
C5 C6 H6A 107.2
C7 C6 H6A 107.2
O6 C9 C10 107.37(11)
O6 C9 C11 112.28(12)
C10 C9 C11 111.03(14)
O6 C9 C8 108.15(13)
C10 C9 C8 106.13(12)
C11 C9 C8 111.59(12)
C4 O2 C3 117.44(13)
C8 C7 C6 108.86(14)
C8 C7 H7A 109.9
C6 C7 H7A 109.9
C8 C7 H7B 109.9
C6 C7 H7B 109.9
H7A C7 H7B 108.3
C4 C5 C6 110.75(12)
C4 C5 C10 107.64(13)
C6 C5 C10 112.26(12)
C4 C5 H5 108.7
C6 C5 H5 108.7
C10 C5 H5 108.7
O1 C4 O2 122.22(16)
O1 C4 C5 125.73(14)
O2 C4 C5 111.92(13)
C9 C10 C5 113.56(13)
C9 C10 H10A 108.9
C5 C10 H10A 108.9
C9 C10 H10B 108.9
C5 C10 H10B 108.9
H10A C10 H10B 107.7
C2 O4 C1 117.09(13)
C12 C11 C9 112.18(14)
C12 C11 H11A 109.2
C9 C11 H11A 109.2
C12 C11 H11B 109.2
C9 C11 H11B 109.2
H11A C11 H11B 107.9
C12 O8 C13 121.68(15)
O3 C2 O4 122.82(16)
O3 C2 C6 124.84(15)
O4 C2 C6 112.31(13)
O7 C12 O8 124.40(17)
O7 C12 C11 122.55(16)
O8 C12 C11 113.04(16)
O4 C1 H1A 109.5
O4 C1 H1B 109.5
H1A C1 H1B 109.5
O4 C1 H1C 109.5
H1A C1 H1C 109.5
H1B C1 H1C 109.5
O8 C13 C16 110.04(15)
O8 C13 C15 102.47(18)
C16 C13 C15 111.8(2)
O8 C13 C14 109.28(17)
C16 C13 C14 112.4(2)
C15 C13 C14 110.4(2)
C13 C14 H14A 109.5
C13 C14 H14B 109.5
H14A C14 H14B 109.5
C13 C14 H14C 109.5
H14A C14 H14C 109.5
H14B C14 H14C 109.5
O2 C3 H3A 109.5
O2 C3 H3B 109.5
H3A C3 H3B 109.5
O2 C3 H3C 109.5
H3A C3 H3C 109.5
H3B C3 H3C 109.5
C13 C15 H15A 109.5
C13 C15 H15B 109.5
H15A C15 H15B 109.5
C13 C15 H15C 109.5
H15A C15 H15C 109.5
H15B C15 H15C 109.5
C13 C16 H16A 109.5
C13 C16 H16B 109.5
H16A C16 H16B 109.5
C13 C16 H16C 109.5
H16A C16 H16C 109.5
H16B C16 H16C 109.5

loop_
_geom_bond_atom_site_label_1
_geom_bond_atom_site_label_2
_geom_bond_distance
O6 C9 1.4285(18)
O6 H6 0.8200
C8 O5 1.2100(17)
C8 C7 1.498(2)
C8 C9 1.531(2)
C6 C2 1.504(2)
C6 C5 1.530(2)
C6 C7 1.538(2)
C6 H6A 0.9800
C9 C10 1.523(2)
C9 C11 1.524(2)
O2 C4 1.3281(18)
O2 C3 1.438(2)
C7 H7A 0.9700
C7 H7B 0.9700
C5 C4 1.502(2)
C5 C10 1.540(2)
C5 H5 0.9800
C4 O1 1.1950(18)
C10 H10A 0.9700
C10 H10B 0.9700
O4 C2 1.3245(19)
O4 C1 1.440(2)
C11 C12 1.501(2)
C11 H11A 0.9700
C11 H11B 0.9700
O8 C12 1.318(2)
O8 C13 1.484(2)
C2 O3 1.1968(18)
C12 O7 1.211(2)
C1 H1A 0.9600
C1 H1B 0.9600
C1 H1C 0.9600
C13 C16 1.497(3)
C13 C15 1.506(3)
C13 C14 1.515(3)
C14 H14A 0.9600
C14 H14B 0.9600
C14 H14C 0.9600
C3 H3A 0.9600
C3 H3B 0.9600
C3 H3C 0.9600
C15 H15A 0.9600
C15 H15B 0.9600
C15 H15C 0.9600
C16 H16A 0.9600
C16 H16B 0.9600
C16 H16C 0.9600
